data_1560784
loop_
_publ_author_name
'Contejean, Zaria I.'
'LaDuca, Robert L.'

_publ_section_title
;
 Nitroaromatic-detecting zinc and cadmium coordination polymers with
 methyl-substituted aliphatic dicarboxylate and 4,4&#x2032;-dipyridylamine
 ligands and diverse topologies
;
_journal_name_full 'Journal of Solid State Chemistry'
_journal_page_first 44
_journal_page_last 53
_journal_paper_doi 10.1016/j.jssc.2018.06.034
_journal_volume 266
_journal_year 2018
_chemical_formula_moiety 'C34 H38 N6 O8 Zn2'
_chemical_formula_sum 'C34 H38 N6 O8 Zn2'
_chemical_formula_weight 789.44
_space_group_crystal_system monoclinic
_space_group_IT_number 15
_space_group_name_Hall '-C 2yc'
_space_group_name_H-M_alt 'C 1 2/c 1'
_atom_sites_solution_hydrogens geom
_atom_sites_solution_primary direct
_atom_sites_solution_secondary difmap
_cell_angle_alpha 90.00
_cell_angle_beta 110.340(1)
_cell_angle_gamma 90.00
_cell_formula_units_Z 8
_cell_length_a 47.393(4)
_cell_length_b 8.9045(8)
_cell_length_c 17.3687(15)
_cell_measurement_reflns_used 6112
_cell_measurement_temperature 173(2)
_cell_measurement_theta_max 25.373
_cell_measurement_theta_min 2.333
_cell_volume 6872.7(10)
_computing_cell_refinement 'SAINT v8.27A (Bruker, 2012)'
_computing_data_reduction 'SAINT v8.27A (Bruker, 2012)'
_computing_molecular_graphics 'Olex2 (Dolomanov et al., 2009)'
_computing_publication_material 'Olex2 (Dolomanov et al., 2009)'
_computing_structure_refinement 'XL (Sheldrick, 2008)'
_computing_structure_solution 'XS (Sheldrick, 2008)'
_diffrn_ambient_temperature 173.0
_diffrn_detector_area_resol_mean 8
_diffrn_measured_fraction_theta_full 0.993
_diffrn_measured_fraction_theta_max 0.993
_diffrn_measurement_device_type 'Bruker APEX-II CCD'
_diffrn_measurement_method '\f and \w scans'
_diffrn_radiation_monochromator graphite
_diffrn_radiation_type MoK\a
_diffrn_radiation_wavelength 0.71073
_diffrn_reflns_av_R_equivalents 0.0488
_diffrn_reflns_av_unetI/netI 0.0577
_diffrn_reflns_limit_h_max 10
_diffrn_reflns_limit_h_min -57
_diffrn_reflns_limit_k_max 10
_diffrn_reflns_limit_k_min -10
_diffrn_reflns_limit_l_max 20
_diffrn_reflns_limit_l_min -19
_diffrn_reflns_number 12231
_diffrn_reflns_theta_full 25.50
_diffrn_reflns_theta_max 25.50
_diffrn_reflns_theta_min 1.83
_diffrn_source 'sealed tube'
_diffrn_standards_number 0
_exptl_absorpt_coefficient_mu 1.456
_exptl_absorpt_correction_T_max 1
_exptl_absorpt_correction_T_min 0.78
_exptl_absorpt_correction_type multi-scan
_exptl_absorpt_process_details
;
 TWINABS-2012/1 (Bruker,2012) was used for absorption correction.
 
For component 1:
 wR2(int) was 0.0823 before and 0.0572 after correction.
 The Ratio of minimum to maximum transmission is 0.78.
 The \l/2 correction factor is Not present
 
For component 2:
 wR2(int) was 0.0970 before and 0.0695 after correction.
 The Ratio of minimum to maximum transmission not present.
 The \l/2 correction factor is Not present

Final HKLF 4 output contains 70553 reflections, Rint = 0.0742
 (19339 with I > 3sig(I), Rint = 0.0523)
;
_exptl_crystal_colour colourless
_exptl_crystal_density_diffrn 1.526
_exptl_crystal_density_meas .
_exptl_crystal_density_method 'not measured'
_exptl_crystal_description block
_exptl_crystal_F_000 3264
_exptl_crystal_size_max 0.15
_exptl_crystal_size_mid 0.14
_exptl_crystal_size_min 0.10
_refine_diff_density_max 0.447
_refine_diff_density_min -0.492
_refine_diff_density_rms 0.080
_refine_ls_extinction_method none
_refine_ls_goodness_of_fit_ref 1.054
_refine_ls_hydrogen_treatment constr
_refine_ls_matrix_type full
_refine_ls_number_parameters 547
_refine_ls_number_reflns 6352
_refine_ls_number_restraints 0
_refine_ls_restrained_S_all 1.054
_refine_ls_R_factor_all 0.0650
_refine_ls_R_factor_gt 0.0429
_refine_ls_shift/su_max 0.001
_refine_ls_shift/su_mean 0.000
_refine_ls_structure_factor_coef Fsqd
_refine_ls_weighting_details 'calc w=1/[\s^2^(Fo^2^)+(0.0471P)^2^+5.1581P] where P=(Fo^2^+2Fc^2^)/3'
_refine_ls_weighting_scheme calc
_refine_ls_wR_factor_gt 0.0969
_refine_ls_wR_factor_ref 0.1047
_reflns_number_gt 4733
_reflns_number_total 6352
_reflns_threshold_expression >2sigma(I)
_cod_data_source_file 0zn33dmgdpadisorderfinal.cif
_cod_data_source_block c2c
_cod_original_cell_volume 6872.7(11)
_cod_database_code 1560784
_olex2_refinement_description
;
1. Fixed Uiso
 At 1.2 times of:
  All C(H) groups, All C(H,H) groups, All N(H) groups
 At 1.5 times of:
  All C(H,H,H) groups
2. Others
 Fixed Sof: O7(0.5) O7A(0.5) O8(0.5) O8A(0.5) C16(0.5) H16(0.5) C16A(0.5)
 H16A(0.5) C17(0.5) H17(0.5) C17A(0.5) H17A(0.5) C19(0.5) H19(0.5) C19A(0.5)
 H19A(0.5) C20(0.5) H20(0.5) C20A(0.5) H20A(0.5) C31(0.5) H31C(0.5) H31D(0.5)
 C31A(0.5) H31A(0.5) H31B(0.5) C32(0.5) C32A(0.5) C33(0.5) H33D(0.5) H33E(0.5)
 H33F(0.5) C33A(0.5) H33A(0.5) H33B(0.5) H33C(0.5) C34(0.5) H34D(0.5) H34E(0.5)
 H34F(0.5) C34A(0.5) H34A(0.5) H34B(0.5) H34C(0.5)
3.a Secondary CH2 refined with riding coordinates:
 C22(H22A,H22B), C24(H24A,H24B), C29(H29A,H29B), C31(H31C,H31D), C31A(H31A,H31B)
3.b Aromatic/amide H refined with riding coordinates:
 N2(H2), N5(H5), C1(H1), C2(H2A), C4(H4), C5(H5A), C6(H6), C7(H7), C9(H9),
 C10(H10), C11(H11), C12(H12), C14(H14), C15(H15), C16(H16), C16A(H16A),
 C17(H17), C17A(H17A), C19(H19), C19A(H19A), C20(H20), C20A(H20A)
3.c Idealised Me refined as rotating group:
 C26(H26A,H26B,H26C), C27(H27A,H27B,H27C), C33(H33D,H33E,H33F), C33A(H33A,H33B,
 H33C), C34(H34D,H34E,H34F), C34A(H34A,H34B,H34C)
;
_olex2_submission_special_instructions 'No special instructions were received'

loop_
_space_group_symop_id
_space_group_symop_operation_xyz
1 'x, y, z'
2 '-x, y, -z+1/2'
3 'x+1/2, y+1/2, z'
4 '-x+1/2, y+1/2, -z+1/2'
5 '-x, -y, -z'
6 'x, -y, z-1/2'
7 '-x+1/2, -y+1/2, -z'
8 'x+1/2, -y+1/2, z-1/2'

loop_
_atom_site_label
_atom_site_type_symbol
_atom_site_fract_x
_atom_site_fract_y
_atom_site_fract_z
_atom_site_U_iso_or_equiv
_atom_site_adp_type
_atom_site_occupancy
_atom_site_calc_flag
_atom_site_disorder_assembly
_atom_site_disorder_group
_atom_site_refinement_flags_posn
Zn1 Zn 0.310960(9) 0.72228(4) 0.46967(2) 0.02147(12) Uani 1 d . . .
Zn2 Zn 0.060863(9) 0.83234(5) 0.20659(2) 0.02372(12) Uani 1 d . . .
O1 O 0.31694(6) 0.8886(3) 0.54808(13) 0.0283(6) Uani 1 d . . .
O2 O 0.31141(6) 1.0416(3) 0.44397(14) 0.0362(6) Uani 1 d . . .
O3 O 0.31040(6) 1.4178(3) 0.44727(16) 0.0425(7) Uani 1 d . . .
O4 O 0.30382(6) 1.5673(3) 0.54057(13) 0.0315(6) Uani 1 d . . .
O5 O 0.05517(6) 0.6544(3) 0.26747(13) 0.0316(6) Uani 1 d . . .
O6 O 0.06296(7) 0.5173(4) 0.1724(2) 0.0662(11) Uani 1 d . . .
O7 O 0.06301(11) 0.1046(5) 0.1948(2) 0.0293(12) Uani 0.50 d . 2 .
O7A O 0.04425(13) 0.0134(7) 0.2387(4) 0.0485(15) Uani 0.50 d . 1 .
O8 O 0.07422(18) -0.0299(8) 0.3049(4) 0.0263(15) Uani 0.50 d . 2 .
O8A O 0.08579(18) 0.0027(10) 0.3413(4) 0.052(2) Uani 0.50 d . 1 .
N1 N 0.27224(6) 0.7273(3) 0.37313(15) 0.0219(6) Uani 1 d . . .
N2 N 0.18743(6) 0.7215(4) 0.18978(16) 0.0278(7) Uani 1 d . . .
H2 H 0.1876 0.6956 0.1410 0.033 Uiso 1 calc . . R
N3 N 0.10166(6) 0.8129(3) 0.19514(16) 0.0253(7) Uani 1 d . . .
N4 N 0.35034(6) 0.7294(3) 0.44919(16) 0.0237(6) Uani 1 d . . .
N5 N 0.43704(6) 0.7984(4) 0.44413(17) 0.0306(7) Uani 1 d . . .
H5 H 0.4375 0.8531 0.4024 0.037 Uiso 1 calc . . R
N6 N 0.52224(7) 0.6814(4) 0.6088(2) 0.0479(10) Uani 1 d . . .
C1 C 0.26660(8) 0.6504(4) 0.3026(2) 0.0275(8) Uani 1 d . . .
H1 H 0.2826 0.5950 0.2950 0.033 Uiso 1 calc . . R
C2 C 0.23913(7) 0.6479(4) 0.2414(2) 0.0262(8) Uani 1 d . . .
H2A H 0.2365 0.5948 0.1919 0.031 Uiso 1 calc . . R
C3 C 0.21502(7) 0.7240(4) 0.25202(18) 0.0202(7) Uani 1 d . . .
C4 C 0.22040(7) 0.8021(4) 0.32508(19) 0.0235(8) Uani 1 d . . .
H4 H 0.2046 0.8547 0.3354 0.028 Uiso 1 calc . . R
C5 C 0.24894(7) 0.8015(4) 0.38182(19) 0.0239(8) Uani 1 d . . .
H5A H 0.2525 0.8576 0.4308 0.029 Uiso 1 calc . . R
C6 C 0.12401(8) 0.7666(4) 0.2629(2) 0.0276(8) Uani 1 d . . .
H6 H 0.1196 0.7534 0.3118 0.033 Uiso 1 calc . . R
C7 C 0.15248(8) 0.7374(4) 0.26538(19) 0.0273(8) Uani 1 d . . .
H7 H 0.1674 0.7057 0.3151 0.033 Uiso 1 calc . . R
C8 C 0.15957(8) 0.7545(4) 0.19419(19) 0.0245(8) Uani 1 d . . .
C9 C 0.13641(8) 0.8011(5) 0.1236(2) 0.0333(9) Uani 1 d . . .
H9 H 0.1400 0.8131 0.0735 0.040 Uiso 1 calc . . R
C10 C 0.10854(8) 0.8292(5) 0.1270(2) 0.0340(9) Uani 1 d . . .
H10 H 0.0932 0.8622 0.0784 0.041 Uiso 1 calc . . R
C11 C 0.37401(9) 0.6590(4) 0.5020(2) 0.0362(9) Uani 1 d . . .
H11 H 0.3706 0.5929 0.5408 0.043 Uiso 1 calc . . R
C12 C 0.40295(8) 0.6757(5) 0.5040(2) 0.0390(10) Uani 1 d . . .
H12 H 0.4189 0.6232 0.5436 0.047 Uiso 1 calc . . R
C13 C 0.40882(7) 0.7702(4) 0.44741(19) 0.0232(7) Uani 1 d . . .
C14 C 0.38431(8) 0.8433(4) 0.39200(19) 0.0272(8) Uani 1 d . . .
H14 H 0.3871 0.9082 0.3518 0.033 Uiso 1 calc . . R
C15 C 0.35610(8) 0.8222(4) 0.39499(19) 0.0263(8) Uani 1 d . . .
H15 H 0.3398 0.8755 0.3571 0.032 Uiso 1 calc . . R
C16 C 0.51644(16) 0.6852(8) 0.5408(5) 0.0291(17) Uani 0.50 d A 2 .
H16 H 0.5324 0.6622 0.5216 0.035 Uiso 0.50 calc A 2 R
C16A C 0.51797(15) 0.8151(8) 0.5494(4) 0.0251(16) Uani 0.50 d A 1 .
H16A H 0.5350 0.8712 0.5489 0.030 Uiso 0.50 calc A 1 R
C17 C 0.48869(16) 0.7194(9) 0.4798(4) 0.0308(17) Uani 0.50 d A 2 .
H17 H 0.4873 0.7190 0.4239 0.037 Uiso 0.50 calc A 2 R
C17A C 0.48994(15) 0.8532(8) 0.4976(4) 0.0255(16) Uani 0.50 d A 1 .
H17A H 0.4866 0.9392 0.4632 0.031 Uiso 0.50 calc A 1 R
C18 C 0.46451(8) 0.7520(4) 0.4978(2) 0.0301(9) Uani 1 d . . .
C19 C 0.46833(14) 0.7281(8) 0.5871(4) 0.0236(15) Uani 0.50 d A 2 .
H19 H 0.4516 0.7355 0.6051 0.028 Uiso 0.50 calc A 2 R
C19A C 0.47138(16) 0.6284(9) 0.5348(4) 0.0318(17) Uani 0.50 d A 1 .
H19A H 0.4561 0.5549 0.5275 0.038 Uiso 0.50 calc A 1 R
C20 C 0.49637(14) 0.6957(8) 0.6412(4) 0.0255(16) Uani 0.50 d A 2 .
H20 H 0.4997 0.6824 0.6980 0.031 Uiso 0.50 calc A 2 R
C20A C 0.50028(15) 0.5963(8) 0.5854(4) 0.0304(17) Uani 0.50 d A 1 .
H20A H 0.5038 0.4960 0.6049 0.036 Uiso 0.50 calc A 1 R
C21 C 0.31950(8) 1.0166(4) 0.51865(19) 0.0227(8) Uani 1 d . . .
C22 C 0.33394(8) 1.1387(4) 0.58074(19) 0.0264(8) Uani 1 d . . .
H22A H 0.3439 1.2112 0.5553 0.032 Uiso 1 calc . . R
H22B H 0.3498 1.0925 0.6282 0.032 Uiso 1 calc . . R
C23 C 0.31219(9) 1.2248(4) 0.6125(2) 0.0287(8) Uani 1 d . . .
C24 C 0.28909(8) 1.3135(4) 0.5421(2) 0.0290(8) Uani 1 d . . .
H24A H 0.2786 1.2425 0.4974 0.035 Uiso 1 calc . . R
H24B H 0.2738 1.3566 0.5627 0.035 Uiso 1 calc . . R
C25 C 0.30216(7) 1.4388(4) 0.5066(2) 0.0244(8) Uani 1 d . . .
C26 C 0.29512(10) 1.1180(4) 0.6495(3) 0.0477(12) Uani 1 d . . .
H26A H 0.2822 1.0523 0.6065 0.072 Uiso 1 calc . . GR
H26B H 0.2827 1.1764 0.6736 0.072 Uiso 1 calc . . GR
H26C H 0.3095 1.0570 0.6923 0.072 Uiso 1 calc . . GR
C27 C 0.33114(10) 1.3339(4) 0.6795(2) 0.0438(11) Uani 1 d . . .
H27A H 0.3456 1.2768 0.7240 0.066 Uiso 1 calc . . GR
H27B H 0.3179 1.3911 0.7011 0.066 Uiso 1 calc . . GR
H27C H 0.3420 1.4033 0.6558 0.066 Uiso 1 calc . . GR
C28 C 0.05526(8) 0.5296(4) 0.2319(2) 0.0295(8) Uani 1 d . . .
C29 C 0.04407(10) 0.3945(5) 0.2655(3) 0.0690(16) Uani 1 d . . .
H29A H 0.0240 0.4210 0.2672 0.083 Uiso 1 calc . . R
H29B H 0.0409 0.3130 0.2246 0.083 Uiso 1 calc . . R
C30 C 0.06147(10) 0.3302(4) 0.3460(2) 0.0402(10) Uani 1 d . . .
C31 C 0.08736(13) 0.2296(7) 0.3225(4) 0.0169(13) Uani 0.50 d . 2 .
H31C H 0.0973 0.2950 0.2935 0.020 Uiso 0.50 calc . 2 R
H31D H 0.1029 0.1946 0.3739 0.020 Uiso 0.50 calc . 2 R
C31A C 0.0472(2) 0.1769(10) 0.3518(5) 0.033(2) Uani 0.50 d . 1 .
H31A H 0.0252 0.1810 0.3234 0.040 Uiso 0.50 calc . 1 R
H31B H 0.0514 0.1500 0.4100 0.040 Uiso 0.50 calc . 1 R
C32 C 0.07392(14) 0.0958(7) 0.2693(4) 0.0160(13) Uani 0.50 d . 2 .
C32A C 0.0618(2) 0.0557(11) 0.3091(5) 0.040(2) Uani 0.50 d . 1 .
C33 C 0.0477(2) 0.2234(10) 0.3891(6) 0.042(3) Uani 0.50 d . 2 .
H33D H 0.0358 0.2796 0.4157 0.063 Uiso 0.50 calc . 2 GR
H33E H 0.0636 0.1673 0.4306 0.063 Uiso 0.50 calc . 2 GR
H33F H 0.0345 0.1531 0.3492 0.063 Uiso 0.50 calc . 2 GR
C33A C 0.0823(2) 0.4367(9) 0.4163(5) 0.039(2) Uani 0.50 d . 2 .
H33A H 0.0943 0.5013 0.3937 0.059 Uiso 0.50 calc . 2 GR
H33B H 0.0958 0.3752 0.4607 0.059 Uiso 0.50 calc . 2 GR
H33C H 0.0698 0.4991 0.4379 0.059 Uiso 0.50 calc . 2 GR
C34 C 0.0905(2) 0.3640(13) 0.3815(6) 0.065(3) Uani 0.50 d . 1 .
H34D H 0.1026 0.2972 0.3605 0.098 Uiso 0.50 calc . 1 GR
H34E H 0.0964 0.3513 0.4411 0.098 Uiso 0.50 calc . 1 GR
H34F H 0.0939 0.4684 0.3691 0.098 Uiso 0.50 calc . 1 GR
C34A C 0.0415(2) 0.4409(10) 0.3866(6) 0.057(3) Uani 0.50 d . 1 .
H34A H 0.0467 0.5462 0.3821 0.086 Uiso 0.50 calc . 1 GR
H34B H 0.0461 0.4149 0.4445 0.086 Uiso 0.50 calc . 1 GR
H34C H 0.0199 0.4259 0.3567 0.086 Uiso 0.50 calc . 1 GR

loop_
_atom_site_aniso_label
_atom_site_aniso_U_11
_atom_site_aniso_U_22
_atom_site_aniso_U_33
_atom_site_aniso_U_23
_atom_site_aniso_U_13
_atom_site_aniso_U_12
Zn1 0.0207(2) 0.0245(2) 0.0188(2) 0.00002(16) 0.00636(16) -0.00064(17)
Zn2 0.0235(2) 0.0221(2) 0.0269(2) -0.00202(17) 0.01048(17) -0.00075(17)
O1 0.0449(16) 0.0188(13) 0.0216(12) 0.0030(10) 0.0120(11) -0.0023(12)
O2 0.0625(19) 0.0251(15) 0.0195(12) 0.0008(11) 0.0124(12) 0.0004(13)
O3 0.069(2) 0.0268(16) 0.0453(16) 0.0033(13) 0.0375(15) 0.0076(14)
O4 0.0509(17) 0.0196(14) 0.0266(13) -0.0030(10) 0.0169(12) -0.0039(12)
O5 0.0462(16) 0.0276(15) 0.0244(13) -0.0039(11) 0.0167(12) -0.0046(12)
O6 0.066(2) 0.063(2) 0.093(2) -0.054(2) 0.059(2) -0.0306(18)
O7 0.047(3) 0.021(3) 0.012(2) 0.0025(19) 0.000(2) -0.001(2)
O7A 0.048(4) 0.038(3) 0.054(4) -0.009(3) 0.010(3) 0.001(3)
O8 0.040(4) 0.018(3) 0.017(3) 0.000(3) 0.006(3) 0.002(3)
O8A 0.056(6) 0.060(6) 0.038(5) 0.024(4) 0.014(4) 0.030(4)
N1 0.0220(15) 0.0235(15) 0.0208(14) -0.0007(12) 0.0083(12) -0.0001(13)
N2 0.0233(16) 0.0457(19) 0.0148(13) -0.0031(13) 0.0068(12) 0.0020(14)
N3 0.0198(15) 0.0321(18) 0.0225(15) -0.0007(12) 0.0055(12) -0.0020(13)
N4 0.0193(15) 0.0273(16) 0.0250(15) -0.0012(13) 0.0083(12) 0.0011(13)
N5 0.0178(16) 0.049(2) 0.0243(15) 0.0028(14) 0.0069(12) -0.0012(14)
N6 0.0262(19) 0.027(2) 0.070(3) -0.0156(19) -0.0080(18) 0.0038(15)
C1 0.027(2) 0.033(2) 0.0248(18) -0.0013(16) 0.0120(15) 0.0033(16)
C2 0.0251(19) 0.035(2) 0.0193(17) -0.0069(15) 0.0086(15) 0.0004(16)
C3 0.0215(18) 0.0222(17) 0.0170(16) 0.0037(14) 0.0069(13) -0.0014(15)
C4 0.0224(18) 0.025(2) 0.0235(17) 0.0005(14) 0.0091(14) 0.0022(15)
C5 0.0274(19) 0.026(2) 0.0191(17) -0.0033(14) 0.0089(14) 0.0011(15)
C6 0.025(2) 0.038(2) 0.0208(17) 0.0027(16) 0.0094(15) -0.0033(16)
C7 0.024(2) 0.039(2) 0.0171(16) 0.0044(15) 0.0045(14) -0.0010(16)
C8 0.0245(19) 0.030(2) 0.0190(16) -0.0009(14) 0.0072(14) -0.0012(15)
C9 0.025(2) 0.058(3) 0.0162(17) 0.0051(17) 0.0067(15) -0.0007(18)
C10 0.024(2) 0.054(3) 0.0215(18) 0.0058(17) 0.0047(15) 0.0032(18)
C11 0.040(2) 0.033(2) 0.044(2) 0.0197(18) 0.0252(19) 0.0080(18)
C12 0.027(2) 0.050(3) 0.041(2) 0.0224(19) 0.0126(17) 0.0179(19)
C13 0.0220(18) 0.0288(19) 0.0197(16) -0.0011(15) 0.0083(14) 0.0007(15)
C14 0.0257(19) 0.040(2) 0.0177(16) 0.0047(15) 0.0103(14) -0.0027(17)
C15 0.0232(19) 0.038(2) 0.0170(16) 0.0053(15) 0.0056(14) 0.0044(16)
C16 0.021(4) 0.034(5) 0.043(5) 0.004(4) 0.024(4) 0.005(3)
C16A 0.023(4) 0.027(4) 0.026(4) 0.001(3) 0.010(3) -0.001(3)
C17 0.027(4) 0.044(5) 0.019(3) -0.004(3) 0.006(3) -0.002(4)
C17A 0.033(4) 0.026(4) 0.022(3) 0.001(3) 0.014(3) -0.001(3)
C18 0.025(2) 0.030(2) 0.032(2) -0.0128(17) 0.0068(16) 0.0010(16)
C19 0.016(4) 0.029(4) 0.029(4) 0.003(3) 0.012(3) -0.001(3)
C19A 0.024(4) 0.030(4) 0.041(4) -0.006(4) 0.012(3) -0.010(3)
C20 0.019(4) 0.036(4) 0.023(3) 0.000(3) 0.008(3) -0.001(3)
C20A 0.025(4) 0.021(4) 0.041(4) 0.001(3) 0.006(3) -0.002(3)
C21 0.0258(19) 0.0214(19) 0.0207(17) -0.0003(14) 0.0077(14) 0.0042(15)
C22 0.033(2) 0.022(2) 0.0200(17) 0.0020(14) 0.0046(15) 0.0002(16)
C23 0.046(2) 0.0171(18) 0.0279(18) 0.0000(15) 0.0195(17) -0.0026(17)
C24 0.030(2) 0.024(2) 0.038(2) -0.0038(16) 0.0181(17) 0.0001(16)
C25 0.0225(19) 0.024(2) 0.0249(18) 0.0038(15) 0.0064(15) 0.0047(15)
C26 0.082(3) 0.029(2) 0.055(3) 0.005(2) 0.053(3) 0.001(2)
C27 0.077(3) 0.026(2) 0.025(2) -0.0013(17) 0.014(2) 0.002(2)
C28 0.021(2) 0.021(2) 0.039(2) 0.0005(17) 0.0001(16) 0.0012(15)
C29 0.038(3) 0.039(3) 0.098(4) 0.033(3) -0.016(3) -0.016(2)
C30 0.071(3) 0.026(2) 0.028(2) -0.0093(17) 0.024(2) -0.015(2)
C31 0.012(3) 0.011(3) 0.022(3) -0.001(3) -0.001(3) -0.002(3)
C31A 0.037(5) 0.022(5) 0.039(6) 0.006(4) 0.011(4) 0.003(4)
C32 0.017(3) 0.011(3) 0.026(4) 0.005(3) 0.014(3) 0.002(3)
C32A 0.050(6) 0.034(5) 0.029(5) 0.011(4) 0.004(5) 0.000(5)
C33 0.077(7) 0.024(5) 0.038(6) -0.006(4) 0.036(5) -0.012(5)
C33A 0.065(6) 0.022(4) 0.023(4) -0.013(3) 0.005(4) 0.010(4)
C34 0.040(6) 0.069(8) 0.068(7) 0.034(6) -0.004(5) 0.000(5)
C34A 0.090(8) 0.040(5) 0.064(6) -0.012(5) 0.055(6) -0.008(5)

loop_
_atom_type_symbol
_atom_type_description
_atom_type_scat_dispersion_real
_atom_type_scat_dispersion_imag
_atom_type_scat_source
C C 0.0033 0.0016 'International Tables Vol C Tables 4.2.6.8 and 6.1.1.4'
H H 0.0000 0.0000 'International Tables Vol C Tables 4.2.6.8 and 6.1.1.4'
N N 0.0061 0.0033 'International Tables Vol C Tables 4.2.6.8 and 6.1.1.4'
O O 0.0106 0.0060 'International Tables Vol C Tables 4.2.6.8 and 6.1.1.4'
Zn Zn 0.2839 1.4301 'International Tables Vol C Tables 4.2.6.8 and 6.1.1.4'

loop_
_geom_angle_atom_site_label_1
_geom_angle_atom_site_label_2
_geom_angle_atom_site_label_3
_geom_angle
_geom_angle_site_symmetry_1
_geom_angle_site_symmetry_3
O1 Zn1 N1 115.56(11) . .
O1 Zn1 N4 100.31(11) . .
O4 Zn1 O1 96.33(9) 1_545 .
O4 Zn1 N1 103.48(11) 1_545 .
O4 Zn1 N4 120.39(11) 1_545 .
N1 Zn1 N4 118.96(10) . .
O5 Zn2 O7 149.35(13) . 1_565
O5 Zn2 O8 95.5(2) . 1_565
O5 Zn2 N3 107.32(11) . .
O5 Zn2 N6 98.57(12) . 8_465
O7A Zn2 O5 111.38(19) 1_565 .
O7A Zn2 O7 40.4(2) 1_565 1_565
O7A Zn2 O8 45.4(3) 1_565 1_565
O7A Zn2 N3 126.33(19) 1_565 .
O7A Zn2 N6 87.3(2) 1_565 8_465
O8 Zn2 O7 57.1(2) 1_565 1_565
O8 Zn2 N3 96.1(3) 1_565 .
O8 Zn2 N6 132.4(3) 1_565 8_465
N3 Zn2 O7 90.45(14) . 1_565
N3 Zn2 N6 122.02(15) . 8_465
N6 Zn2 O7 92.39(14) 8_465 1_565
C21 O1 Zn1 114.07(19) . .
C25 O4 Zn1 109.7(2) . 1_565
C28 O5 Zn2 114.6(2) . .
C32 O7 Zn2 82.0(4) . 1_545
C32A O7A Zn2 108.9(6) . 1_545
C32 O8 Zn2 100.2(4) . 1_545
C1 N1 Zn1 125.6(2) . .
C5 N1 Zn1 117.8(2) . .
C5 N1 C1 116.3(3) . .
C3 N2 H2 115.9 . .
C3 N2 C8 128.2(3) . .
C8 N2 H2 115.9 . .
C6 N3 Zn2 115.5(2) . .
C10 N3 Zn2 127.8(2) . .
C10 N3 C6 116.5(3) . .
C11 N4 Zn1 118.2(2) . .
C11 N4 C15 116.2(3) . .
C15 N4 Zn1 124.4(2) . .
C13 N5 H5 115.9 . .
C18 N5 H5 115.9 . .
C18 N5 C13 128.3(3) . .
C16 N6 Zn2 135.1(5) . 8_566
C16 N6 C16A 48.9(5) . .
C16 N6 C20 117.1(5) . .
C16 N6 C20A 78.5(5) . .
C16A N6 Zn2 118.6(3) . 8_566
C20 N6 Zn2 107.7(3) . 8_566
C20 N6 C16A 104.3(4) . .
C20A N6 Zn2 130.7(4) . 8_566
C20A N6 C16A 110.7(5) . .
C20A N6 C20 58.6(4) . .
N1 C1 H1 118.3 . .
N1 C1 C2 123.4(3) . .
C2 C1 H1 118.3 . .
C1 C2 H2A 120.2 . .
C1 C2 C3 119.5(3) . .
C3 C2 H2A 120.2 . .
N2 C3 C2 119.1(3) . .
N2 C3 C4 123.2(3) . .
C4 C3 C2 117.7(3) . .
C3 C4 H4 120.8 . .
C5 C4 C3 118.5(3) . .
C5 C4 H4 120.8 . .
N1 C5 C4 124.6(3) . .
N1 C5 H5A 117.7 . .
C4 C5 H5A 117.7 . .
N3 C6 H6 118.0 . .
N3 C6 C7 123.9(3) . .
C7 C6 H6 118.0 . .
C6 C7 H7 120.3 . .
C6 C7 C8 119.5(3) . .
C8 C7 H7 120.3 . .
N2 C8 C7 123.7(3) . .
N2 C8 C9 119.4(3) . .
C9 C8 C7 116.9(3) . .
C8 C9 H9 120.2 . .
C10 C9 C8 119.6(3) . .
C10 C9 H9 120.2 . .
N3 C10 C9 123.7(3) . .
N3 C10 H10 118.2 . .
C9 C10 H10 118.2 . .
N4 C11 H11 117.9 . .
N4 C11 C12 124.3(3) . .
C12 C11 H11 117.9 . .
C11 C12 H12 120.3 . .
C11 C12 C13 119.5(3) . .
C13 C12 H12 120.3 . .
N5 C13 C12 124.9(3) . .
N5 C13 C14 118.4(3) . .
C14 C13 C12 116.7(3) . .
C13 C14 H14 119.9 . .
C15 C14 C13 120.2(3) . .
C15 C14 H14 119.9 . .
N4 C15 C14 123.2(3) . .
N4 C15 H15 118.4 . .
C14 C15 H15 118.4 . .
N6 C16 H16 115.6 . .
N6 C16 C17 128.7(6) . .
C17 C16 H16 115.6 . .
N6 C16A H16A 119.8 . .
C17A C16A N6 120.3(6) . .
C17A C16A H16A 119.8 . .
C16 C17 H17 118.9 . .
C18 C17 C16 122.1(6) . .
C18 C17 H17 118.9 . .
C16A C17A H17A 121.7 . .
C16A C17A C18 116.5(6) . .
C18 C17A H17A 121.7 . .
N5 C18 C17A 112.9(4) . .
N5 C18 C19 119.0(4) . .
C17 C18 N5 127.0(4) . .
C17 C18 C17A 51.0(4) . .
C17 C18 C19 114.0(5) . .
C17A C18 C19 106.0(4) . .
C19A C18 N5 128.6(5) . .
C19A C18 C17 80.6(5) . .
C19A C18 C17A 117.3(5) . .
C19A C18 C19 55.7(4) . .
C18 C19 H19 120.8 . .
C20 C19 C18 118.5(5) . .
C20 C19 H19 120.8 . .
C18 C19A H19A 119.0 . .
C18 C19A C20A 122.1(7) . .
C20A C19A H19A 119.0 . .
N6 C20 H20 120.7 . .
C19 C20 N6 118.6(5) . .
C19 C20 H20 120.7 . .
N6 C20A C19A 128.3(7) . .
N6 C20A H20A 115.8 . .
C19A C20A H20A 115.8 . .
O1 C21 C22 116.0(3) . .
O2 C21 O1 123.0(3) . .
O2 C21 C22 121.0(3) . .
C21 C22 H22A 108.5 . .
C21 C22 H22B 108.5 . .
C21 C22 C23 114.9(3) . .
H22A C22 H22B 107.5 . .
C23 C22 H22A 108.5 . .
C23 C22 H22B 108.5 . .
C22 C23 C24 110.6(3) . .
C22 C23 C27 107.4(3) . .
C26 C23 C22 111.1(3) . .
C26 C23 C24 108.6(3) . .
C26 C23 C27 109.2(3) . .
C27 C23 C24 110.0(3) . .
C23 C24 H24A 108.5 . .
C23 C24 H24B 108.5 . .
H24A C24 H24B 107.5 . .
C25 C24 C23 115.0(3) . .
C25 C24 H24A 108.5 . .
C25 C24 H24B 108.5 . .
O3 C25 O4 122.3(3) . .
O3 C25 C24 121.5(3) . .
O4 C25 C24 116.2(3) . .
C23 C26 H26A 109.5 . .
C23 C26 H26B 109.5 . .
C23 C26 H26C 109.5 . .
H26A C26 H26B 109.5 . .
H26A C26 H26C 109.5 . .
H26B C26 H26C 109.5 . .
C23 C27 H27A 109.5 . .
C23 C27 H27B 109.5 . .
C23 C27 H27C 109.5 . .
H27A C27 H27B 109.5 . .
H27A C27 H27C 109.5 . .
H27B C27 H27C 109.5 . .
O5 C28 C29 116.5(4) . .
O6 C28 O5 123.0(4) . .
O6 C28 C29 120.4(4) . .
C28 C29 H29A 107.0 . .
C28 C29 H29B 107.0 . .
H29A C29 H29B 106.7 . .
C30 C29 C28 121.4(4) . .
C30 C29 H29A 107.0 . .
C30 C29 H29B 107.0 . .
C29 C30 C31 101.1(4) . .
C29 C30 C31A 107.1(5) . .
C29 C30 C33 121.7(6) . .
C29 C30 C33A 119.4(4) . .
C29 C30 C34A 87.6(5) . .
C31 C30 C34A 168.4(5) . .
C31A C30 C31 85.3(4) . .
C31A C30 C33A 130.3(5) . .
C31A C30 C34A 99.7(5) . .
C33 C30 C31 105.4(5) . .
C33 C30 C31A 29.0(4) . .
C33 C30 C33A 105.0(5) . .
C33 C30 C34A 75.8(5) . .
C33A C30 C31 101.1(5) . .
C33A C30 C34A 67.7(5) . .
C34 C30 C29 120.0(5) . .
C34 C30 C31 60.6(6) . .
C34 C30 C31A 125.1(6) . .
C34 C30 C33 118.3(7) . .
C34 C30 C33A 40.8(6) . .
C34 C30 C34A 108.4(7) . .
C30 C31 H31C 109.1 . .
C30 C31 H31D 109.1 . .
H31C C31 H31D 107.8 . .
C32 C31 C30 112.4(4) . .
C32 C31 H31C 109.1 . .
C32 C31 H31D 109.1 . .
C30 C31A H31A 110.2 . .
C30 C31A H31B 110.2 . .
C30 C31A C32A 107.4(6) . .
H31A C31A H31B 108.5 . .
C32A C31A H31A 110.2 . .
C32A C31A H31B 110.2 . .
O7 C32 Zn2 70.0(4) . 1_545
O7 C32 O8 120.0(6) . .
O7 C32 C31 122.3(6) . .
O8 C32 Zn2 50.6(3) . 1_545
O8 C32 C31 117.8(6) . .
C31 C32 Zn2 165.9(4) . 1_545
O7A C32A C31A 113.8(8) . .
O8A C32A O7A 122.5(11) . .
O8A C32A C31A 123.6(9) . .
C30 C33 H33D 109.5 . .
C30 C33 H33E 109.5 . .
C30 C33 H33F 109.5 . .
H33D C33 H33E 109.5 . .
H33D C33 H33F 109.5 . .
H33E C33 H33F 109.5 . .
C30 C33A H33A 109.5 . .
C30 C33A H33B 109.5 . .
C30 C33A H33C 109.5 . .
H33A C33A H33B 109.5 . .
H33A C33A H33C 109.5 . .
H33B C33A H33C 109.5 . .
C30 C34 H34D 109.5 . .
C30 C34 H34E 109.5 . .
C30 C34 H34F 109.5 . .
C30 C34A H34A 109.5 . .
C30 C34A H34B 109.5 . .
C30 C34A H34C 109.5 . .

loop_
_geom_bond_atom_site_label_1
_geom_bond_atom_site_label_2
_geom_bond_distance
_geom_bond_site_symmetry_2
Zn1 O1 1.965(2) .
Zn1 O4 1.956(2) 1_545
Zn1 N1 2.010(3) .
Zn1 N4 2.018(3) .
Zn2 O5 1.974(2) .
Zn2 O7 2.438(5) 1_565
Zn2 O7A 1.959(6) 1_565
Zn2 O8 2.017(6) 1_565
Zn2 N3 2.019(3) .
Zn2 N6 2.022(3) 8_465
Zn2 C32 2.570(6) 1_565
O1 C21 1.272(4) .
O2 C21 1.238(4) .
O3 C25 1.237(4) .
O4 Zn1 1.956(2) 1_565
O4 C25 1.277(4) .
O5 C28 1.272(4) .
O6 C28 1.214(4) .
O7 Zn2 2.438(5) 1_545
O7 C32 1.218(7) .
O7A Zn2 1.959(6) 1_545
O7A C32A 1.273(10) .
O8 Zn2 2.017(6) 1_545
O8 C32 1.276(9) .
O8A C32A 1.178(12) .
N1 C1 1.347(4) .
N1 C5 1.339(4) .
N2 H2 0.8800 .
N2 C3 1.377(4) .
N2 C8 1.381(4) .
N3 C6 1.345(4) .
N3 C10 1.340(4) .
N4 C11 1.334(4) .
N4 C15 1.350(4) .
N5 H5 0.8800 .
N5 C13 1.381(4) .
N5 C18 1.375(4) .
N6 Zn2 2.022(3) 8_566
N6 C16 1.116(8) .
N6 C16A 1.542(8) .
N6 C20 1.522(7) .
N6 C20A 1.236(7) .
C1 H1 0.9500 .
C1 C2 1.365(4) .
C2 H2A 0.9500 .
C2 C3 1.395(4) .
C3 C4 1.391(4) .
C4 H4 0.9500 .
C4 C5 1.369(4) .
C5 H5A 0.9500 .
C6 H6 0.9500 .
C6 C7 1.359(5) .
C7 H7 0.9500 .
C7 C8 1.398(4) .
C8 C9 1.394(5) .
C9 H9 0.9500 .
C9 C10 1.365(5) .
C10 H10 0.9500 .
C11 H11 0.9500 .
C11 C12 1.368(5) .
C12 H12 0.9500 .
C12 C13 1.394(5) .
C13 C14 1.386(5) .
C14 H14 0.9500 .
C14 C15 1.369(5) .
C15 H15 0.9500 .
C16 H16 0.9500 .
C16 C17 1.406(10) .
C16A H16A 0.9500 .
C16A C17A 1.363(9) .
C17 H17 0.9500 .
C17 C18 1.320(8) .
C17A H17A 0.9500 .
C17A C18 1.506(8) .
C18 C19 1.513(7) .
C18 C19A 1.259(8) .
C19 H19 0.9500 .
C19 C20 1.366(9) .
C19A H19A 0.9500 .
C19A C20A 1.376(10) .
C20 H20 0.9500 .
C20A H20A 0.9500 .
C21 C22 1.517(5) .
C22 H22A 0.9900 .
C22 H22B 0.9900 .
C22 C23 1.533(5) .
C23 C24 1.545(5) .
C23 C26 1.528(5) .
C23 C27 1.542(5) .
C24 H24A 0.9900 .
C24 H24B 0.9900 .
C24 C25 1.508(5) .
C26 H26A 0.9800 .
C26 H26B 0.9800 .
C26 H26C 0.9800 .
C27 H27A 0.9800 .
C27 H27B 0.9800 .
C27 H27C 0.9800 .
C28 C29 1.512(5) .
C29 H29A 0.9900 .
C29 H29B 0.9900 .
C29 C30 1.470(6) .
C30 C31 1.680(7) .
C30 C31A 1.541(10) .
C30 C33 1.494(10) .
C30 C33A 1.590(8) .
C30 C34 1.333(10) .
C30 C34A 1.683(9) .
C31 H31C 0.9900 .
C31 H31D 0.9900 .
C31 C32 1.506(8) .
C31A H31A 0.9900 .
C31A H31B 0.9900 .
C31A C32A 1.595(13) .
C32 Zn2 2.570(6) 1_545
C33 H33D 0.9800 .
C33 H33E 0.9800 .
C33 H33F 0.9800 .
C33A H33A 0.9800 .
C33A H33B 0.9800 .
C33A H33C 0.9800 .
C34 H34D 0.9800 .
C34 H34E 0.9800 .
C34 H34F 0.9800 .
C34A H34A 0.9800 .
C34A H34B 0.9800 .
C34A H34C 0.9800 .

loop_
_geom_hbond_atom_site_label_D
_geom_hbond_atom_site_label_H
_geom_hbond_atom_site_label_A
_geom_hbond_distance_DH
_geom_hbond_distance_HA
_geom_hbond_distance_DA
_geom_hbond_angle_DHA
_geom_hbond_site_symmetry_A
N2 H2 O2 0.88 2.03 2.838(4) 152.6 4_545
N2 H2 O3 0.88 2.53 2.983(4) 113.2 4_545
N5 H5 O6 0.88 1.95 2.810(4) 164.9 4

loop_
_geom_torsion_atom_site_label_1
_geom_torsion_atom_site_label_2
_geom_torsion_atom_site_label_3
_geom_torsion_atom_site_label_4
_geom_torsion
_geom_torsion_site_symmetry_1
_geom_torsion_site_symmetry_2
_geom_torsion_site_symmetry_3
_geom_torsion_site_symmetry_4
Zn1 O1 C21 O2 17.7(4) . . . .
Zn1 O1 C21 C22 -160.8(2) . . . .
Zn1 O4 C25 O3 14.0(4) 1_565 . . .
Zn1 O4 C25 C24 -165.0(2) 1_565 . . .
Zn1 N1 C1 C2 174.5(3) . . . .
Zn1 N1 C5 C4 -173.0(3) . . . .
Zn1 N4 C11 C12 -168.3(3) . . . .
Zn1 N4 C15 C14 168.5(3) . . . .
Zn2 O5 C28 O6 11.3(5) . . . .
Zn2 O5 C28 C29 -166.5(3) . . . .
Zn2 O7 C32 O8 -7.8(7) 1_545 . . .
Zn2 O7 C32 C31 172.2(6) 1_545 . . .
Zn2 O7A C32A O8A 9.6(12) 1_545 . . .
Zn2 O7A C32A C31A -166.0(5) 1_545 . . .
Zn2 O8 C32 O7 9.5(8) 1_545 . . .
Zn2 O8 C32 C31 -170.5(4) 1_545 . . .
Zn2 N3 C6 C7 175.5(3) . . . .
Zn2 N3 C10 C9 -174.1(3) . . . .
Zn2 N6 C16 C17 -168.5(5) 8_566 . . .
Zn2 N6 C16A C17A -161.3(5) 8_566 . . .
Zn2 N6 C20 C19 170.8(5) 8_566 . . .
Zn2 N6 C20A C19A 158.8(6) 8_566 . . .
O1 Zn1 N1 C1 162.1(3) . . . .
O1 Zn1 N1 C5 -24.7(3) . . . .
O1 Zn1 N4 C11 84.0(3) . . . .
O1 Zn1 N4 C15 -83.3(3) . . . .
O1 C21 C22 C23 -86.4(4) . . . .
O2 C21 C22 C23 95.0(4) . . . .
O4 Zn1 O1 C21 -173.5(2) 1_545 . . .
O4 Zn1 N1 C1 -94.0(3) 1_545 . . .
O4 Zn1 N1 C5 79.2(3) 1_545 . . .
O4 Zn1 N4 C11 -19.7(3) 1_545 . . .
O4 Zn1 N4 C15 173.0(2) 1_545 . . .
O5 Zn2 N3 C6 -43.1(3) . . . .
O5 Zn2 N3 C10 131.3(3) . . . .
O5 C28 C29 C30 -70.2(6) . . . .
O6 C28 C29 C30 111.9(5) . . . .
O7 Zn2 O5 C28 175.5(3) 1_565 . . .
O7 Zn2 N3 C6 111.6(3) 1_565 . . .
O7 Zn2 N3 C10 -74.1(3) 1_565 . . .
O7A Zn2 O5 C28 156.3(3) 1_565 . . .
O7A Zn2 N3 C6 91.6(3) 1_565 . . .
O7A Zn2 N3 C10 -94.0(4) 1_565 . . .
O8 Zn2 O5 C28 -159.8(3) 1_565 . . .
O8 Zn2 N3 C6 54.6(3) 1_565 . . .
O8 Zn2 N3 C10 -131.0(4) 1_565 . . .
N1 Zn1 O1 C21 -65.3(3) . . . .
N1 Zn1 N4 C11 -149.0(3) . . . .
N1 Zn1 N4 C15 43.7(3) . . . .
N1 C1 C2 C3 -2.2(5) . . . .
N2 C3 C4 C5 -177.8(3) . . . .
N2 C8 C9 C10 177.9(4) . . . .
N3 Zn2 O5 C28 -61.7(3) . . . .
N3 C6 C7 C8 -0.5(6) . . . .
N4 Zn1 O1 C21 63.9(2) . . . .
N4 Zn1 N1 C1 42.7(3) . . . .
N4 Zn1 N1 C5 -144.2(2) . . . .
N4 C11 C12 C13 -0.8(6) . . . .
N5 C13 C14 C15 -177.9(3) . . . .
N5 C18 C19 C20 -174.0(5) . . . .
N5 C18 C19A C20A 178.3(5) . . . .
N6 Zn2 O5 C28 65.8(3) 8_465 . . .
N6 Zn2 N3 C6 -155.3(2) 8_465 . . .
N6 Zn2 N3 C10 19.0(4) 8_465 . . .
N6 C16 C17 C18 -0.7(13) . . . .
N6 C16A C17A C18 -4.3(9) . . . .
C1 N1 C5 C4 0.8(5) . . . .
C1 C2 C3 N2 179.7(3) . . . .
C1 C2 C3 C4 1.2(5) . . . .
C2 C3 C4 C5 0.7(5) . . . .
C3 N2 C8 C7 -27.3(6) . . . .
C3 N2 C8 C9 155.8(4) . . . .
C3 C4 C5 N1 -1.8(5) . . . .
C5 N1 C1 C2 1.2(5) . . . .
C6 N3 C10 C9 0.3(6) . . . .
C6 C7 C8 N2 -177.1(3) . . . .
C6 C7 C8 C9 -0.1(5) . . . .
C7 C8 C9 C10 0.8(6) . . . .
C8 N2 C3 C2 162.1(3) . . . .
C8 N2 C3 C4 -19.5(6) . . . .
C8 C9 C10 N3 -0.9(6) . . . .
C10 N3 C6 C7 0.4(5) . . . .
C11 N4 C15 C14 1.0(5) . . . .
C11 C12 C13 N5 178.8(4) . . . .
C11 C12 C13 C14 0.4(6) . . . .
C12 C13 C14 C15 0.6(5) . . . .
C13 N5 C18 C17 147.6(6) . . . .
C13 N5 C18 C17A -155.0(4) . . . .
C13 N5 C18 C19 -29.8(6) . . . .
C13 N5 C18 C19A 37.7(7) . . . .
C13 C14 C15 N4 -1.4(5) . . . .
C15 N4 C11 C12 0.1(6) . . . .
C16 N6 C16A C17A 72.2(8) . . . .
C16 N6 C20 C19 -6.9(9) . . . .
C16 N6 C20A C19A -60.0(9) . . . .
C16 C17 C18 N5 174.5(6) . . . .
C16 C17 C18 C17A 83.5(8) . . . .
C16 C17 C18 C19 -8.0(10) . . . .
C16 C17 C18 C19A -53.7(8) . . . .
C16A N6 C16 C17 -77.2(9) . . . .
C16A N6 C20 C19 43.9(7) . . . .
C16A N6 C20A C19A -22.6(10) . . . .
C16A C17A C18 N5 179.8(5) . . . .
C16A C17A C18 C17 -60.3(6) . . . .
C16A C17A C18 C19 47.9(7) . . . .
C16A C17A C18 C19A -11.3(8) . . . .
C17 C18 C19 C20 8.3(9) . . . .
C17 C18 C19A C20A 47.9(7) . . . .
C17A C18 C19 C20 -45.6(7) . . . .
C17A C18 C19A C20A 11.5(9) . . . .
C18 N5 C13 C12 -6.0(6) . . . .
C18 N5 C13 C14 172.4(3) . . . .
C18 C19 C20 N6 -1.5(9) . . . .
C18 C19A C20A N6 7.8(12) . . . .
C19 C18 C19A C20A -79.9(7) . . . .
C19A C18 C19 C20 66.9(7) . . . .
C20 N6 C16 C17 8.4(11) . . . .
C20 N6 C16A C17A -41.5(7) . . . .
C20 N6 C20A C19A 71.9(8) . . . .
C20A N6 C16 C17 53.9(9) . . . .
C20A N6 C16A C17A 19.9(8) . . . .
C20A N6 C20 C19 -61.8(7) . . . .
C21 C22 C23 C24 -64.6(4) . . . .
C21 C22 C23 C26 56.0(4) . . . .
C21 C22 C23 C27 175.4(3) . . . .
C22 C23 C24 C25 -65.7(4) . . . .
C23 C24 C25 O3 91.4(4) . . . .
C23 C24 C25 O4 -89.5(4) . . . .
C26 C23 C24 C25 172.1(3) . . . .
C27 C23 C24 C25 52.6(4) . . . .
C28 C29 C30 C31 -79.4(5) . . . .
C28 C29 C30 C31A -167.8(5) . . . .
C28 C29 C30 C33 164.5(6) . . . .
C28 C29 C30 C33A 30.3(8) . . . .
C28 C29 C30 C34 -17.1(10) . . . .
C28 C29 C30 C34A 92.8(6) . . . .
C29 C30 C31 C32 -68.9(5) . . . .
C29 C30 C31A C32A 85.3(7) . . . .
C30 C31 C32 Zn2 -125.6(17) . . . 1_545
C30 C31 C32 O7 85.9(7) . . . .
C30 C31 C32 O8 -94.1(7) . . . .
C30 C31A C32A O7A -105.4(8) . . . .
C30 C31A C32A O8A 78.9(11) . . . .
C31 C30 C31A C32A -14.9(6) . . . .
C31A C30 C31 C32 37.6(6) . . . .
C32 Zn2 O5 C28 -165.6(3) 1_565 . . .
C32 Zn2 N3 C6 83.6(3) 1_565 . . .
C32 Zn2 N3 C10 -102.0(3) 1_565 . . .
C33 C30 C31 C32 58.6(7) . . . .
C33 C30 C31A C32A -149.3(16) . . . .
C33A C30 C31 C32 167.8(5) . . . .
C33A C30 C31A C32A -115.5(8) . . . .
C34 C30 C31 C32 172.7(7) . . . .
C34 C30 C31A C32A -63.6(10) . . . .
C34A C30 C31 C32 153(2) . . . .
C34A C30 C31A C32A 175.7(6) . . . .
